data_1550031
loop_
_publ_author_name
'Peveler, William J.'
'Packman, Hollie'
'Alexander, Shirin'
'Chauhan, Raamanand R.'
'Hayes, Lilian M.'
'Macdonald, Thomas J.'
'Cockcroft, Jeremy K.'
'Rogers, Sarah'
'Aarts, Dirk G. A. L.'
'Carmalt, Claire J.'
'Parkin, Ivan P.'
'Bear, Joseph C.'

_publ_section_title
;
 A new family of urea-based low molecular-weight organogelators for
 environmental remediation: the influence of structure.
;
_journal_issue 43
_journal_name_full 'Soft matter'
_journal_page_first 8821
_journal_page_last 8827
_journal_paper_doi 10.1039/c8sm01682h
_journal_volume 14
_journal_year 2018
_chemical_formula_moiety 'C14 H22 N2 O, 0.5(C6 H12)'
_chemical_formula_sum 'C17 H28 N2 O'
_chemical_formula_weight 276.41
_space_group_crystal_system orthorhombic
_space_group_IT_number 19
_space_group_name_Hall 'P 2ac 2ab'
_space_group_name_H-M_alt 'P 21 21 21'
_symmetry_space_group_name_Hall 'P 2ac 2ab'
_symmetry_space_group_name_H-M 'P 21 21 21'
_atom_sites_solution_hydrogens mixed
_atom_sites_solution_primary dual
_audit_creation_date 2018-03-23
_audit_creation_method
;
Olex2 1.2
(compiled 2017.08.10 svn.r3458 for OlexSys, GUI svn.r5381)
;
_audit_update_record
;
2018-05-29 deposited with the CCDC.
2018-10-11 downloaded from the CCDC.
;
_cell_angle_alpha 90
_cell_angle_beta 90
_cell_angle_gamma 90
_cell_formula_units_Z 8
_cell_length_a 8.82090(10)
_cell_length_b 19.6496(2)
_cell_length_c 20.23180(10)
_cell_measurement_reflns_used 25391
_cell_measurement_temperature 150
_cell_measurement_theta_max 74.1280
_cell_measurement_theta_min 4.3400
_cell_volume 3506.72(6)
_computing_cell_refinement 'CrysAlisPro 1.171.38.43 (Rigaku OD, 2015)'
_computing_data_collection 'CrysAlisPro 1.171.38.43 (Rigaku OD, 2015)'
_computing_data_reduction 'CrysAlisPro 1.171.38.43 (Rigaku OD, 2015)'
_computing_molecular_graphics 'Olex2 (Dolomanov et al., 2009)'
_computing_publication_material 'Olex2 (Dolomanov et al., 2009)'
_computing_structure_refinement 'ShelXL (Sheldrick, 2015)'
_computing_structure_solution 'ShelXT (Sheldrick, 2015)'
_diffrn_ambient_environment N~2~
_diffrn_ambient_temperature 150
_diffrn_detector 'CCD plate'
_diffrn_detector_area_resol_mean 5.2031
_diffrn_detector_type Atlas
_diffrn_measured_fraction_theta_full 0.998
_diffrn_measured_fraction_theta_max 0.992
_diffrn_measurement_details
;
List of Runs (angles in degrees, time in seconds):

  # Type    Start    End  Width  t~exp~   \w     \q     \k     \f   Frames
#--------------------------------------------------------------------------
  1  \w    -67.00  32.00   1.00   14.16    --  -42.62  38.00 120.00   99
  2  \w    -67.00  32.00   1.00   14.16    --  -42.62  38.00  30.00   99
  3  \w      1.00  84.00   1.00   14.16    --   42.62 -99.00 -30.00   83
  4  \w     94.00 178.00   1.00   56.65    --  107.94 125.00 120.00   84
  5  \w     26.00 109.00   1.00   56.65    --  107.94 -95.00 150.00   83
  6  \w     26.00 161.00   1.00   56.65    --  107.94 -15.00 120.00  135
  7  \w   -116.00 -14.00   1.00   14.16    --  -42.62 -57.00-150.00  102
  8  \w   -119.00 -10.00   1.00   14.16    --  -42.62 -77.00   0.00  109
  9  \w   -116.00 -14.00   1.00   14.16    --  -42.62 -57.00  90.00  102
 10  \w     36.00 137.00   1.00   56.65    --  107.94 -61.00-150.00  101
 11  \w     75.00 178.00   1.00   56.65    --  107.94  77.00-180.00  103
 12  \w     80.00 178.00   1.00   56.65    --  107.94  30.00 -90.00   98
 13  \w   -119.00 -10.00   1.00   14.16    --  -42.62 -77.00-180.00  109
 14  \w   -116.00 -57.00   1.00   14.16    --  -42.62-150.00  88.00   59
 15  \w   -119.00 -10.00   1.00   14.16    --  -42.62 -77.00 -60.00  109
 16  \w     35.00 121.00   1.00   56.65    --  107.94-125.00 120.00   86
 17  \w     79.00 178.00   1.00   56.65    --  107.94  61.00 120.00   99
 18  \w     79.00 178.00   1.00   56.65    --  107.94  61.00 -30.00   99
 19  \w   -123.00  -2.00   1.00   14.16    --  -42.62 -19.00 -60.00  121
 20  \w   -119.00 -10.00   1.00   14.16    --  -42.62 -77.00  90.00  109
 21  \w     23.00  99.00   1.00   14.16    --   42.62-125.00-150.00   76
 22  \w     75.00 100.00   1.00   56.65    --  107.94  77.00  60.00   25
 23  \w     79.00 178.00   1.00   56.65    --  107.94  61.00 -60.00   99
 24  \w     79.00 178.00   1.00   56.65    --  107.94  61.00  30.00   99
;
_diffrn_measurement_device 'four-circle diffractometer'
_diffrn_measurement_device_type 'SuperNova, Dual, Cu at zero, Atlas'
_diffrn_measurement_method '\w scans'
_diffrn_orient_matrix_type 'CrysAlisPro convention (1999,Acta A55,543-557)'
_diffrn_orient_matrix_UB_11 -0.0039778000
_diffrn_orient_matrix_UB_12 -0.0287276000
_diffrn_orient_matrix_UB_13 -0.0708346000
_diffrn_orient_matrix_UB_21 -0.0192192000
_diffrn_orient_matrix_UB_22 0.0725997000
_diffrn_orient_matrix_UB_23 -0.0275261000
_diffrn_orient_matrix_UB_31 0.1735121000
_diffrn_orient_matrix_UB_32 0.0073360000
_diffrn_orient_matrix_UB_33 -0.0047107000
_diffrn_radiation_monochromator mirror
_diffrn_radiation_probe x-ray
_diffrn_radiation_type CuK\a
_diffrn_radiation_wavelength 1.54184
_diffrn_reflns_av_R_equivalents 0.0215
_diffrn_reflns_av_unetI/netI 0.0119
_diffrn_reflns_Laue_measured_fraction_full 0.998
_diffrn_reflns_Laue_measured_fraction_max 0.992
_diffrn_reflns_limit_h_max 10
_diffrn_reflns_limit_h_min -9
_diffrn_reflns_limit_k_max 24
_diffrn_reflns_limit_k_min -24
_diffrn_reflns_limit_l_max 24
_diffrn_reflns_limit_l_min -25
_diffrn_reflns_number 48013
_diffrn_reflns_point_group_measured_fraction_full 0.999
_diffrn_reflns_point_group_measured_fraction_max 0.988
_diffrn_reflns_theta_full 67.684
_diffrn_reflns_theta_max 74.212
_diffrn_reflns_theta_min 4.500
_diffrn_source 'micro-focus sealed X-ray tube'
_diffrn_source_type 'SuperNova (Cu) X-ray Source'
_exptl_absorpt_coefficient_mu 0.501
_exptl_absorpt_correction_T_max 0.976
_exptl_absorpt_correction_T_min 0.939
_exptl_absorpt_correction_type gaussian
_exptl_absorpt_process_details
;
CrysAlisPro 1.171.38.43 (Rigaku Oxford Diffraction, 2015)
Numerical absorption correction based on gaussian integration over
            a multifaceted crystal model
Empirical absorption correction using spherical harmonics,
 implemented in SCALE3 ABSPACK scaling algorithm.
;
_exptl_crystal_colour 'clear colourless'
_exptl_crystal_colour_lustre clear
_exptl_crystal_colour_primary colourless
_exptl_crystal_density_diffrn 1.047
_exptl_crystal_description needle
_exptl_crystal_F_000 1216
_exptl_crystal_size_max 0.203
_exptl_crystal_size_mid 0.068
_exptl_crystal_size_min 0.058
_refine_diff_density_max 0.658
_refine_diff_density_min -0.260
_refine_diff_density_rms 0.043
_refine_ls_abs_structure_details
;
 Flack x determined using 2717 quotients [(I+)-(I-)]/[(I+)+(I-)]
 (Parsons, Flack and Wagner, Acta Cryst. B69 (2013) 249-259).
;
_refine_ls_abs_structure_Flack -0.03(5)
_refine_ls_extinction_method none
_refine_ls_goodness_of_fit_ref 1.033
_refine_ls_hydrogen_treatment mixed
_refine_ls_matrix_type full
_refine_ls_number_parameters 379
_refine_ls_number_reflns 7051
_refine_ls_number_restraints 0
_refine_ls_restrained_S_all 1.033
_refine_ls_R_factor_all 0.0576
_refine_ls_R_factor_gt 0.0543
_refine_ls_shift/su_max 0.034
_refine_ls_shift/su_mean 0.004
_refine_ls_structure_factor_coef Fsqd
_refine_ls_weighting_details 'w=1/[\s^2^(Fo^2^)+(0.1090P)^2^+0.5912P] where P=(Fo^2^+2Fc^2^)/3'
_refine_ls_weighting_scheme calc
_refine_ls_wR_factor_gt 0.1549
_refine_ls_wR_factor_ref 0.1601
_reflns_Friedel_coverage 0.771
_reflns_Friedel_fraction_full 1.000
_reflns_Friedel_fraction_max 0.981
_reflns_number_gt 6571
_reflns_number_total 7051
_reflns_threshold_expression 'I > 2\s(I)'
_cod_data_source_file c8sm01682h2.cif
_cod_data_source_block xstr0751
_cod_depositor_comments 'Adding full bibliography for 1550029--1550031.cif.'
_cod_database_code 1550031
_shelx_shelxl_version_number 2014/7
_chemical_oxdiff_formula 'C34 H56 N4 O2'
_chemical_oxdiff_usercomment 'Molecule 5'
_shelx_space_group_comment
;
The symmetry employed for this shelxl refinement is uniquely defined
by the following loop, which should always be used as a source of
symmetry information in preference to the above space-group names.
They are only intended as comments.
;
_reflns_odcompleteness_completeness 99.92
_reflns_odcompleteness_iscentric 1
_reflns_odcompleteness_theta 66.97
_olex2_refinement_description
;
1. Fixed Uiso
 At 1.2 times of:
  All C(H) groups, All C(H,H) groups
 At 1.5 times of:
  All C(H,H,H) groups
2.a Ternary CH refined with riding coordinates:
 C9A(H9A), C12A(H12A), C9B(H9B), C12B(H12B)
2.b Secondary CH2 refined with riding coordinates:
 C1C(H1CA,H1CB), C2C(H2CA,H2CB), C3C(H3CA,H3CB), C4C(H4CA,H4CB), C5C(H5CA,
 H5CB), C6C(H6CA,H6CB)
2.c Aromatic/amide H refined with riding coordinates:
 C2A(H2A), C4A(H4A), C5A(H5A), C6A(H6A), C2B(H2B), C4B(H4B), C5B(H5B), C6B(H6B)
2.d Idealised Me refined as rotating group:
 C7A(H7AA,H7AB,H7AC), C10A(H10D,H10E,H10F), C11A(H11D,H11E,H11F), C13A(H13D,
 H13E,H13F), C14A(H14D,H14E,H14F), C7B(H7BA,H7BB,H7BC), C10B(H10A,H10B,H10C),
 C11B(H11A,H11B,H11C), C13B(H13A,H13B,H13C), C14B(H14A,H14B,H14C)
;
_olex2_date_sample_data_collection 2017-05-19
_olex2_submission_special_instructions 'No special instructions were received'
_oxdiff_exptl_absorpt_empirical_details
;
Empirical correction (ABSPACK) includes:
- Absorption correction using spherical harmonics
- Frame scaling
;
_oxdiff_exptl_absorpt_empirical_full_max 1.282
_oxdiff_exptl_absorpt_empirical_full_min 0.812

loop_
_space_group_symop_operation_xyz
'x, y, z'
'-x+1/2, -y, z+1/2'
'-x, y+1/2, -z+1/2'
'x+1/2, -y+1/2, -z'

loop_
_atom_site_label
_atom_site_type_symbol
_atom_site_fract_x
_atom_site_fract_y
_atom_site_fract_z
_atom_site_U_iso_or_equiv
_atom_site_adp_type
_atom_site_occupancy
_atom_site_site_symmetry_order
_atom_site_calc_flag
_atom_site_refinement_flags_posn
_atom_site_disorder_assembly
_atom_site_disorder_group
O1A O 0.12639(19) 0.43388(9) 0.55739(8) 0.0398(4) Uani 1 1 d . A 1
N1A N 0.3417(3) 0.40880(13) 0.61452(11) 0.0452(5) Uani 1 1 d . A 1
H15A H 0.429(4) 0.4230(17) 0.6231(16) 0.048(9) Uiso 1 1 d . B 1
N2A N 0.3535(2) 0.45855(12) 0.51047(11) 0.0442(5) Uani 1 1 d . A 1
C1A C 0.1128(4) 0.27713(17) 0.7014(2) 0.0634(9) Uani 1 1 d . A 1
C2A C 0.1689(3) 0.31905(14) 0.65082(15) 0.0479(6) Uani 1 1 d . A 1
H2A H 0.1326 0.3136 0.6069 0.058 Uiso 1 1 calc R A 1
C3A C 0.2760(3) 0.36801(15) 0.66441(13) 0.0443(6) Uani 1 1 d . A 1
C4A C 0.3304(4) 0.37533(19) 0.72870(14) 0.0596(8) Uani 1 1 d . A 1
H4A H 0.4051 0.4086 0.7386 0.072 Uiso 1 1 calc R A 1
C5A C 0.2740(5) 0.3333(2) 0.77820(16) 0.0755(11) Uani 1 1 d . A 1
H5A H 0.3104 0.3382 0.8221 0.091 Uiso 1 1 calc R A 1
C6A C 0.1676(5) 0.2852(2) 0.76461(19) 0.0758(12) Uani 1 1 d . A 1
H6A H 0.1307 0.2569 0.7991 0.091 Uiso 1 1 calc R A 1
C7A C 0.0055(5) 0.2229(2) 0.6873(2) 0.0833(12) Uani 1 1 d . A 1
H7AA H -0.0571 0.2356 0.6493 0.125 Uiso 1 1 calc GR A 1
H7AB H -0.0596 0.2155 0.7259 0.125 Uiso 1 1 calc GR A 1
H7AC H 0.0610 0.1809 0.6773 0.125 Uiso 1 1 calc GR A 1
C8A C 0.2665(3) 0.43356(12) 0.56060(12) 0.0365(5) Uani 1 1 d . A 1
C9A C 0.2834(4) 0.50063(14) 0.45797(14) 0.0503(6) Uani 1 1 d . A 1
H9A H 0.3686 0.5165 0.4292 0.060 Uiso 1 1 calc R A 1
C10A C 0.1773(4) 0.46182(18) 0.41347(14) 0.0560(7) Uani 1 1 d . A 1
H10D H 0.2286 0.4211 0.3967 0.084 Uiso 1 1 calc GR A 1
H10E H 0.1472 0.4908 0.3763 0.084 Uiso 1 1 calc GR A 1
H10F H 0.0870 0.4484 0.4385 0.084 Uiso 1 1 calc GR A 1
C11A C 0.2119(8) 0.56409(18) 0.4865(2) 0.0949(16) Uani 1 1 d . A 1
H11D H 0.1142 0.5525 0.5066 0.142 Uiso 1 1 calc GR A 1
H11E H 0.1962 0.5975 0.4512 0.142 Uiso 1 1 calc GR A 1
H11F H 0.2790 0.5834 0.5202 0.142 Uiso 1 1 calc GR A 1
C12A C 0.5170(3) 0.4435(3) 0.50382(16) 0.0738(12) Uani 1 1 d . A 1
H12A H 0.5441 0.4127 0.5414 0.089 Uiso 1 1 calc R A 1
C13A C 0.5493(5) 0.4039(3) 0.4404(2) 0.1017(19) Uani 1 1 d . A 1
H13D H 0.4828 0.3640 0.4383 0.153 Uiso 1 1 calc GR A 1
H13E H 0.6554 0.3890 0.4402 0.153 Uiso 1 1 calc GR A 1
H13F H 0.5304 0.4331 0.4021 0.153 Uiso 1 1 calc GR A 1
C14A C 0.6124(6) 0.5065(4) 0.5115(3) 0.131(3) Uani 1 1 d . A 1
H14D H 0.5986 0.5359 0.4728 0.196 Uiso 1 1 calc GR A 1
H14E H 0.7194 0.4936 0.5151 0.196 Uiso 1 1 calc GR A 1
H14F H 0.5814 0.5310 0.5514 0.196 Uiso 1 1 calc GR A 1
O1B O 0.6224(2) 0.45447(9) 0.67144(9) 0.0438(4) Uani 1 1 d . C 2
N1B N 0.8412(2) 0.41340(11) 0.62696(10) 0.0386(5) Uani 1 1 d . C 2
H15B H 0.928(4) 0.4254(15) 0.6151(15) 0.037(7) Uiso 1 1 d . D 2
N2B N 0.8420(3) 0.50810(11) 0.69608(11) 0.0459(5) Uani 1 1 d . C 2
C1B C 0.6255(3) 0.25112(12) 0.61026(12) 0.0379(5) Uani 1 1 d . C 2
C2B C 0.6746(3) 0.31339(12) 0.63561(11) 0.0365(5) Uani 1 1 d . C 2
H2B H 0.6347 0.3295 0.6763 0.044 Uiso 1 1 calc R C 2
C3B C 0.7819(3) 0.35229(12) 0.60169(11) 0.0344(5) Uani 1 1 d . C 2
C4B C 0.8400(3) 0.32824(12) 0.54215(12) 0.0378(5) Uani 1 1 d . C 2
H4B H 0.9126 0.3544 0.5186 0.045 Uiso 1 1 calc R C 2
C5B C 0.7921(3) 0.26611(13) 0.51721(12) 0.0411(5) Uani 1 1 d . C 2
H5B H 0.8333 0.2496 0.4769 0.049 Uiso 1 1 calc R C 2
C6B C 0.6850(3) 0.22798(12) 0.55051(12) 0.0402(5) Uani 1 1 d . C 2
H6B H 0.6518 0.1858 0.5326 0.048 Uiso 1 1 calc R C 2
C7B C 0.5151(3) 0.20879(14) 0.64882(15) 0.0484(6) Uani 1 1 d . C 2
H7BA H 0.5707 0.1769 0.6771 0.073 Uiso 1 1 calc GR C 2
H7BB H 0.4505 0.1832 0.6182 0.073 Uiso 1 1 calc GR C 2
H7BC H 0.4520 0.2385 0.6763 0.073 Uiso 1 1 calc GR C 2
C8B C 0.7609(3) 0.45843(12) 0.66551(11) 0.0359(5) Uani 1 1 d . C 2
C9B C 0.7578(4) 0.56158(16) 0.73294(17) 0.0565(7) Uani 1 1 d . C 2
H9B H 0.8367 0.5936 0.7501 0.068 Uiso 1 1 calc R C 2
C10B C 0.6555(6) 0.60405(19) 0.6887(2) 0.0849(12) Uani 1 1 d . C 2
H10A H 0.7115 0.6177 0.6490 0.127 Uiso 1 1 calc GR C 2
H10B H 0.6223 0.6447 0.7127 0.127 Uiso 1 1 calc GR C 2
H10C H 0.5668 0.5771 0.6758 0.127 Uiso 1 1 calc GR C 2
C11B C 0.6766(4) 0.53427(19) 0.79354(18) 0.0674(9) Uani 1 1 d . C 2
H11A H 0.5915 0.5056 0.7797 0.101 Uiso 1 1 calc GR C 2
H11B H 0.6385 0.5724 0.8200 0.101 Uiso 1 1 calc GR C 2
H11C H 0.7474 0.5072 0.8201 0.101 Uiso 1 1 calc GR C 2
C12B C 1.0082(4) 0.5107(2) 0.69902(19) 0.0730(12) Uani 1 1 d . C 2
H12B H 1.0465 0.4696 0.6752 0.088 Uiso 1 1 calc R C 2
C13B C 1.0702(7) 0.5717(3) 0.6632(3) 0.139(3) Uani 1 1 d . C 2
H13A H 1.0224 0.5752 0.6196 0.209 Uiso 1 1 calc GR C 2
H13B H 1.1801 0.5667 0.6579 0.209 Uiso 1 1 calc GR C 2
H13C H 1.0486 0.6129 0.6888 0.209 Uiso 1 1 calc GR C 2
C14B C 1.0658(5) 0.5063(3) 0.7681(3) 0.115(2) Uani 1 1 d . C 2
H14A H 1.0280 0.5451 0.7936 0.172 Uiso 1 1 calc GR C 2
H14B H 1.1769 0.5070 0.7677 0.172 Uiso 1 1 calc GR C 2
H14C H 1.0305 0.4638 0.7883 0.172 Uiso 1 1 calc GR C 2
C1C C 0.8727(16) 0.7668(5) 0.4008(5) 0.214(6) Uani 1 1 d . E 3
H1CA H 0.9803 0.7530 0.4045 0.257 Uiso 1 1 calc R E 3
H1CB H 0.8713 0.8172 0.3991 0.257 Uiso 1 1 calc R E 3
C2C C 0.8186(12) 0.7426(4) 0.3373(4) 0.145(3) Uani 1 1 d . E 3
H2CA H 0.7385 0.7739 0.3214 0.174 Uiso 1 1 calc R E 3
H2CB H 0.9033 0.7445 0.3052 0.174 Uiso 1 1 calc R E 3
C3C C 0.7590(11) 0.6748(4) 0.3382(3) 0.133(3) Uani 1 1 d . E 3
H3CA H 0.7038 0.6667 0.2963 0.159 Uiso 1 1 calc R E 3
H3CB H 0.8449 0.6424 0.3398 0.159 Uiso 1 1 calc R E 3
C4C C 0.6596(14) 0.6605(5) 0.3919(5) 0.198(5) Uani 1 1 d . E 3
H4CA H 0.6268 0.6123 0.3905 0.238 Uiso 1 1 calc R E 3
H4CB H 0.5685 0.6898 0.3895 0.238 Uiso 1 1 calc R E 3
C5C C 0.754(2) 0.6758(4) 0.4600(4) 0.218(7) Uani 1 1 d . E 3
H5CA H 0.6885 0.6668 0.4989 0.261 Uiso 1 1 calc R E 3
H5CB H 0.8435 0.6457 0.4627 0.261 Uiso 1 1 calc R E 3
C6C C 0.802(2) 0.7478(4) 0.4597(5) 0.211(6) Uani 1 1 d . E 3
H6CA H 0.7120 0.7771 0.4667 0.253 Uiso 1 1 calc R E 3
H6CB H 0.8726 0.7556 0.4969 0.253 Uiso 1 1 calc R E 3

loop_
_atom_site_aniso_label
_atom_site_aniso_U_11
_atom_site_aniso_U_22
_atom_site_aniso_U_33
_atom_site_aniso_U_23
_atom_site_aniso_U_13
_atom_site_aniso_U_12
O1A 0.0279(8) 0.0453(9) 0.0463(9) -0.0004(7) -0.0003(7) 0.0006(7)
N1A 0.0284(11) 0.0660(14) 0.0413(10) 0.0114(10) -0.0010(8) -0.0090(10)
N2A 0.0347(11) 0.0552(12) 0.0427(11) 0.0125(9) -0.0046(9) -0.0095(9)
C1A 0.0466(17) 0.0533(16) 0.090(2) 0.0256(16) 0.0211(16) 0.0127(13)
C2A 0.0339(12) 0.0506(14) 0.0593(15) 0.0148(12) 0.0093(11) 0.0084(11)
C3A 0.0287(11) 0.0578(14) 0.0463(13) 0.0132(11) 0.0090(10) 0.0104(11)
C4A 0.0533(17) 0.082(2) 0.0431(13) 0.0075(13) 0.0101(13) 0.0116(16)
C5A 0.080(2) 0.101(3) 0.0453(16) 0.0192(17) 0.0200(17) 0.018(2)
C6A 0.073(2) 0.091(3) 0.064(2) 0.0371(18) 0.0273(19) 0.020(2)
C7A 0.071(3) 0.070(2) 0.109(3) 0.038(2) -0.006(2) -0.0083(19)
C8A 0.0313(11) 0.0369(10) 0.0414(11) 0.0021(9) -0.0015(9) -0.0054(9)
C9A 0.0562(16) 0.0454(13) 0.0494(13) 0.0137(11) -0.0096(12) -0.0067(12)
C10A 0.0510(16) 0.0711(18) 0.0457(14) 0.0118(12) -0.0114(12) -0.0079(15)
C11A 0.162(5) 0.0444(17) 0.078(2) 0.0107(16) -0.005(3) 0.019(2)
C12A 0.0314(14) 0.136(3) 0.0540(17) 0.041(2) -0.0011(12) -0.0147(18)
C13A 0.057(2) 0.186(5) 0.062(2) 0.043(3) 0.0198(18) 0.042(3)
C14A 0.078(3) 0.205(7) 0.109(3) 0.074(4) -0.033(3) -0.090(4)
O1B 0.0282(8) 0.0518(10) 0.0513(10) -0.0139(8) 0.0006(7) 0.0035(7)
N1B 0.0269(10) 0.0426(10) 0.0464(11) -0.0138(8) 0.0051(8) -0.0046(8)
N2B 0.0378(12) 0.0460(11) 0.0540(12) -0.0216(9) 0.0040(9) -0.0019(9)
C1B 0.0290(11) 0.0410(12) 0.0436(12) 0.0012(9) -0.0012(10) 0.0005(9)
C2B 0.0289(11) 0.0427(11) 0.0378(11) -0.0036(9) 0.0025(9) 0.0016(9)
C3B 0.0249(10) 0.0394(11) 0.0390(11) -0.0082(9) -0.0013(9) -0.0001(8)
C4B 0.0290(11) 0.0436(12) 0.0410(11) -0.0087(9) 0.0052(9) -0.0053(9)
C5B 0.0380(13) 0.0462(12) 0.0392(11) -0.0130(10) 0.0028(10) -0.0042(10)
C6B 0.0359(12) 0.0394(11) 0.0454(12) -0.0087(9) -0.0046(10) -0.0041(10)
C7B 0.0452(15) 0.0444(13) 0.0556(15) 0.0043(11) 0.0078(12) -0.0019(11)
C8B 0.0306(12) 0.0389(11) 0.0382(11) -0.0088(9) -0.0015(9) 0.0021(9)
C9B 0.0532(16) 0.0470(14) 0.0693(18) -0.0269(13) 0.0065(14) 0.0030(13)
C10B 0.101(3) 0.0510(17) 0.103(3) -0.0143(18) -0.002(3) 0.0235(19)
C11B 0.064(2) 0.0722(19) 0.0663(19) -0.0338(16) 0.0144(16) 0.0017(17)
C12B 0.0400(16) 0.091(2) 0.088(2) -0.061(2) 0.0079(15) -0.0117(16)
C13B 0.114(4) 0.144(5) 0.159(5) -0.081(4) 0.073(4) -0.081(4)
C14B 0.063(2) 0.156(5) 0.125(4) -0.090(4) -0.032(3) 0.033(3)
C1C 0.308(16) 0.161(8) 0.174(9) -0.056(7) 0.115(10) -0.113(9)
C2C 0.179(8) 0.128(5) 0.127(5) 0.020(4) 0.036(6) -0.015(6)
C3C 0.184(7) 0.125(5) 0.089(3) 0.006(3) 0.003(4) -0.001(5)
C4C 0.253(12) 0.176(8) 0.165(8) 0.070(7) -0.035(8) -0.089(9)
C5C 0.43(2) 0.108(5) 0.111(5) 0.019(4) 0.015(9) -0.054(8)
C6C 0.38(2) 0.110(5) 0.148(7) -0.040(5) -0.006(10) -0.018(9)

loop_
_atom_type_symbol
_atom_type_description
_atom_type_scat_dispersion_real
_atom_type_scat_dispersion_imag
_atom_type_scat_source
C C 0.0181 0.0091 'International Tables Vol C Tables 4.2.6.8 and 6.1.1.4'
H H 0.0000 0.0000 'International Tables Vol C Tables 4.2.6.8 and 6.1.1.4'
N N 0.0311 0.0180 'International Tables Vol C Tables 4.2.6.8 and 6.1.1.4'
O O 0.0492 0.0322 'International Tables Vol C Tables 4.2.6.8 and 6.1.1.4'

loop_
_exptl_crystal_face_index_h
_exptl_crystal_face_index_k
_exptl_crystal_face_index_l
_exptl_crystal_face_perp_dist
0 8 -10 0.0395
6 1 0 0.0936
-5 -3 4 0.0856
5 -2 4 0.0806
0 13 0 0.0346
0 -13 0 0.0281
0 -7 -11 0.0295
0 -7 11 0.0148
0 11 7 0.0345

loop_
_geom_angle_atom_site_label_1
_geom_angle_atom_site_label_2
_geom_angle_atom_site_label_3
_geom_angle
C3A N1A H15A 115(2)
C8A N1A H15A 120(2)
C8A N1A C3A 124.9(2)
C8A N2A C9A 120.0(2)
C8A N2A C12A 123.0(2)
C12A N2A C9A 117.0(2)
C2A C1A C7A 121.1(4)
C6A C1A C2A 119.1(4)
C6A C1A C7A 119.7(3)
C1A C2A H2A 119.8
C3A C2A C1A 120.4(3)
C3A C2A H2A 119.8
C2A C3A N1A 122.4(3)
C2A C3A C4A 119.7(3)
C4A C3A N1A 117.8(3)
C3A C4A H4A 120.4
C5A C4A C3A 119.2(4)
C5A C4A H4A 120.4
C4A C5A H5A 119.5
C6A C5A C4A 120.9(4)
C6A C5A H5A 119.5
C1A C6A H6A 119.6
C5A C6A C1A 120.7(3)
C5A C6A H6A 119.6
C1A C7A H7AA 109.5
C1A C7A H7AB 109.5
C1A C7A H7AC 109.5
H7AA C7A H7AB 109.5
H7AA C7A H7AC 109.5
H7AB C7A H7AC 109.5
O1A C8A N1A 121.9(2)
O1A C8A N2A 121.4(2)
N2A C8A N1A 116.7(2)
N2A C9A H9A 106.1
N2A C9A C10A 113.9(2)
N2A C9A C11A 111.1(3)
C10A C9A H9A 106.1
C10A C9A C11A 112.7(3)
C11A C9A H9A 106.1
C9A C10A H10D 109.5
C9A C10A H10E 109.5
C9A C10A H10F 109.5
H10D C10A H10E 109.5
H10D C10A H10F 109.5
H10E C10A H10F 109.5
C9A C11A H11D 109.5
C9A C11A H11E 109.5
C9A C11A H11F 109.5
H11D C11A H11E 109.5
H11D C11A H11F 109.5
H11E C11A H11F 109.5
N2A C12A H12A 106.6
N2A C12A C13A 111.1(3)
N2A C12A C14A 111.8(5)
C13A C12A H12A 106.6
C14A C12A H12A 106.6
C14A C12A C13A 113.7(4)
C12A C13A H13D 109.5
C12A C13A H13E 109.5
C12A C13A H13F 109.5
H13D C13A H13E 109.5
H13D C13A H13F 109.5
H13E C13A H13F 109.5
C12A C14A H14D 109.5
C12A C14A H14E 109.5
C12A C14A H14F 109.5
H14D C14A H14E 109.5
H14D C14A H14F 109.5
H14E C14A H14F 109.5
C3B N1B H15B 118(2)
C8B N1B H15B 117(2)
C8B N1B C3B 124.3(2)
C8B N2B C9B 118.2(2)
C8B N2B C12B 124.7(2)
C12B N2B C9B 117.0(2)
C2B C1B C7B 119.8(2)
C6B C1B C2B 119.2(2)
C6B C1B C7B 121.0(2)
C1B C2B H2B 119.7
C1B C2B C3B 120.6(2)
C3B C2B H2B 119.7
C2B C3B N1B 122.7(2)
C4B C3B N1B 117.9(2)
C4B C3B C2B 119.3(2)
C3B C4B H4B 119.9
C5B C4B C3B 120.1(2)
C5B C4B H4B 120.0
C4B C5B H5B 119.7
C6B C5B C4B 120.6(2)
C6B C5B H5B 119.7
C1B C6B H6B 119.9
C5B C6B C1B 120.2(2)
C5B C6B H6B 119.9
C1B C7B H7BA 109.5
C1B C7B H7BB 109.5
C1B C7B H7BC 109.5
H7BA C7B H7BB 109.5
H7BA C7B H7BC 109.5
H7BB C7B H7BC 109.5
O1B C8B N1B 121.7(2)
O1B C8B N2B 121.6(2)
N2B C8B N1B 116.7(2)
N2B C9B H9B 105.7
N2B C9B C10B 112.9(3)
N2B C9B C11B 113.0(3)
C10B C9B H9B 105.7
C11B C9B H9B 105.7
C11B C9B C10B 112.9(3)
C9B C10B H10A 109.5
C9B C10B H10B 109.5
C9B C10B H10C 109.5
H10A C10B H10B 109.5
H10A C10B H10C 109.5
H10B C10B H10C 109.5
C9B C11B H11A 109.5
C9B C11B H11B 109.5
C9B C11B H11C 109.5
H11A C11B H11B 109.5
H11A C11B H11C 109.5
H11B C11B H11C 109.5
N2B C12B H12B 106.8
N2B C12B C13B 111.8(4)
N2B C12B C14B 112.1(3)
C13B C12B H12B 106.8
C14B C12B H12B 106.8
C14B C12B C13B 112.0(4)
C12B C13B H13A 109.5
C12B C13B H13B 109.5
C12B C13B H13C 109.5
H13A C13B H13B 109.5
H13A C13B H13C 109.5
H13B C13B H13C 109.5
C12B C14B H14A 109.5
C12B C14B H14B 109.5
C12B C14B H14C 109.5
H14A C14B H14B 109.5
H14A C14B H14C 109.5
H14B C14B H14C 109.5
H1CA C1C H1CB 106.7
C2C C1C H1CA 107.0
C2C C1C H1CB 107.0
C6C C1C H1CA 107.0
C6C C1C H1CB 107.0
C6C C1C C2C 121.4(10)
C1C C2C H2CA 108.6
C1C C2C H2CB 108.6
H2CA C2C H2CB 107.6
C3C C2C C1C 114.5(7)
C3C C2C H2CA 108.6
C3C C2C H2CB 108.6
C2C C3C H3CA 108.6
C2C C3C H3CB 108.6
H3CA C3C H3CB 107.6
C4C C3C C2C 114.7(7)
C4C C3C H3CA 108.6
C4C C3C H3CB 108.6
C3C C4C H4CA 110.3
C3C C4C H4CB 110.3
C3C C4C C5C 107.1(9)
H4CA C4C H4CB 108.5
C5C C4C H4CA 110.3
C5C C4C H4CB 110.3
C4C C5C H5CA 110.0
C4C C5C H5CB 110.0
H5CA C5C H5CB 108.4
C6C C5C C4C 108.5(8)
C6C C5C H5CA 110.0
C6C C5C H5CB 110.0
C1C C6C C5C 113.0(8)
C1C C6C H6CA 109.0
C1C C6C H6CB 109.0
C5C C6C H6CA 109.0
C5C C6C H6CB 109.0
H6CA C6C H6CB 107.8

loop_
_geom_bond_atom_site_label_1
_geom_bond_atom_site_label_2
_geom_bond_distance
O1A C8A 1.237(3)
N1A H15A 0.84(4)
N1A C3A 1.413(3)
N1A C8A 1.367(3)
N2A C8A 1.363(3)
N2A C9A 1.481(3)
N2A C12A 1.478(4)
C1A C2A 1.404(4)
C1A C6A 1.376(6)
C1A C7A 1.454(6)
C2A H2A 0.9500
C2A C3A 1.376(4)
C3A C4A 1.394(4)
C4A H4A 0.9500
C4A C5A 1.391(5)
C5A H5A 0.9500
C5A C6A 1.359(7)
C6A H6A 0.9500
C7A H7AA 0.9800
C7A H7AB 0.9800
C7A H7AC 0.9800
C9A H9A 1.0000
C9A C10A 1.506(4)
C9A C11A 1.512(5)
C10A H10D 0.9800
C10A H10E 0.9800
C10A H10F 0.9800
C11A H11D 0.9800
C11A H11E 0.9800
C11A H11F 0.9800
C12A H12A 1.0000
C12A C13A 1.527(7)
C12A C14A 1.506(7)
C13A H13D 0.9800
C13A H13E 0.9800
C13A H13F 0.9800
C14A H14D 0.9800
C14A H14E 0.9800
C14A H14F 0.9800
O1B C8B 1.230(3)
N1B H15B 0.83(3)
N1B C3B 1.406(3)
N1B C8B 1.376(3)
N2B C8B 1.359(3)
N2B C9B 1.487(3)
N2B C12B 1.468(4)
C1B C2B 1.396(3)
C1B C6B 1.394(4)
C1B C7B 1.500(4)
C2B H2B 0.9500
C2B C3B 1.397(3)
C3B C4B 1.392(3)
C4B H4B 0.9500
C4B C5B 1.387(3)
C5B H5B 0.9500
C5B C6B 1.381(4)
C6B H6B 0.9500
C7B H7BA 0.9800
C7B H7BB 0.9800
C7B H7BC 0.9800
C9B H9B 1.0000
C9B C10B 1.521(6)
C9B C11B 1.518(5)
C10B H10A 0.9800
C10B H10B 0.9800
C10B H10C 0.9800
C11B H11A 0.9800
C11B H11B 0.9800
C11B H11C 0.9800
C12B H12B 1.0000
C12B C13B 1.503(8)
C12B C14B 1.489(7)
C13B H13A 0.9800
C13B H13B 0.9800
C13B H13C 0.9800
C14B H14A 0.9800
C14B H14B 0.9800
C14B H14C 0.9800
C1C H1CA 0.9900
C1C H1CB 0.9900
C1C C2C 1.452(13)
C1C C6C 1.396(13)
C2C H2CA 0.9900
C2C H2CB 0.9900
C2C C3C 1.433(11)
C3C H3CA 0.9900
C3C H3CB 0.9900
C3C C4C 1.425(12)
C4C H4CA 0.9900
C4C H4CB 0.9900
C4C C5C 1.637(14)
C5C H5CA 0.9900
C5C H5CB 0.9900
C5C C6C 1.477(12)
C6C H6CA 0.9900
C6C H6CB 0.9900

loop_
_geom_torsion_atom_site_label_1
_geom_torsion_atom_site_label_2
_geom_torsion_atom_site_label_3
_geom_torsion_atom_site_label_4
_geom_torsion
N1A C3A C4A C5A -176.5(3)
C1A C2A C3A N1A 176.5(3)
C1A C2A C3A C4A 0.8(4)
C2A C1A C6A C5A 0.3(5)
C2A C3A C4A C5A -0.6(4)
C3A N1A C8A O1A 15.0(4)
C3A N1A C8A N2A -165.6(3)
C3A C4A C5A C6A 0.3(5)
C4A C5A C6A C1A -0.1(6)
C6A C1A C2A C3A -0.7(4)
C7A C1A C2A C3A -176.8(3)
C7A C1A C6A C5A 176.5(4)
C8A N1A C3A C2A 37.3(4)
C8A N1A C3A C4A -147.0(3)
C8A N2A C9A C10A -68.5(4)
C8A N2A C9A C11A 60.1(4)
C8A N2A C12A C13A 116.5(3)
C8A N2A C12A C14A -115.3(3)
C9A N2A C8A O1A 13.9(4)
C9A N2A C8A N1A -165.6(2)
C9A N2A C12A C13A -61.0(4)
C9A N2A C12A C14A 67.2(4)
C12A N2A C8A O1A -163.6(3)
C12A N2A C8A N1A 17.0(4)
C12A N2A C9A C10A 109.1(3)
C12A N2A C9A C11A -122.2(4)
N1B C3B C4B C5B 176.0(2)
C1B C2B C3B N1B -176.3(2)
C1B C2B C3B C4B -0.2(4)
C2B C1B C6B C5B 0.5(4)
C2B C3B C4B C5B -0.4(4)
C3B N1B C8B O1B -12.9(4)
C3B N1B C8B N2B 167.9(2)
C3B C4B C5B C6B 0.9(4)
C4B C5B C6B C1B -1.0(4)
C6B C1B C2B C3B 0.1(4)
C7B C1B C2B C3B 177.5(2)
C7B C1B C6B C5B -176.9(3)
C8B N1B C3B C2B -33.4(4)
C8B N1B C3B C4B 150.4(2)
C8B N2B C9B C10B -62.9(4)
C8B N2B C9B C11B 66.8(4)
C8B N2B C12B C13B 115.9(4)
C8B N2B C12B C14B -117.4(4)
C9B N2B C8B O1B -4.9(4)
C9B N2B C8B N1B 174.3(3)
C9B N2B C12B C13B -68.1(4)
C9B N2B C12B C14B 58.7(5)
C12B N2B C8B O1B 171.1(3)
C12B N2B C8B N1B -9.7(4)
C12B N2B C9B C10B 120.8(4)
C12B N2B C9B C11B -109.5(4)
C1C C2C C3C C4C 45.2(13)
C2C C1C C6C C5C 39(2)
C2C C3C C4C C5C -57.3(11)
C3C C4C C5C C6C 59.3(15)
C4C C5C C6C C1C -49.6(19)
C6C C1C C2C C3C -34.6(18)

loop_
_exptl_oxdiff_crystal_face_indexfrac_h
_exptl_oxdiff_crystal_face_indexfrac_k
_exptl_oxdiff_crystal_face_indexfrac_l
_exptl_oxdiff_crystal_face_x
_exptl_oxdiff_crystal_face_y
_exptl_oxdiff_crystal_face_z
-0.0795 7.7126 -10.4600 0.5197 0.8494 0.0921
5.7176 0.7069 -0.1792 -0.0304 -0.0536 0.9981
-5.2968 -3.2609 3.6965 -0.1471 -0.2367 -0.9604
5.3429 -2.4266 4.0152 -0.2360 -0.3894 0.8903
0.0719 12.7437 0.4352 -0.3972 0.9118 0.1039
-0.1985 -12.7378 -0.4155 0.3961 -0.9095 -0.1259
-0.0370 -7.2963 -10.7685 0.9725 -0.2326 -0.0092
-0.0942 -7.0017 10.9769 -0.5760 -0.8087 -0.1194
0.0379 11.0477 6.5548 -0.7818 0.6209 0.0568
